data_4340327
loop_
_publ_author_name
'Mondal, Prasenjit'
'Agarwala, Hemlata'
'Jana, Rahul Dev'
'Plebst, Sebastian'
'Grupp, Anita'
'Ehret, Fabian'
'Mobin, Shaikh M.'
'Kaim, Wolfgang'
'Lahiri, Goutam Kumar'

_publ_section_title
;
 Sensitivity of a Strained C-C Single Bond to Charge Transfer: Redox
 Activity in Mononuclear and Dinuclear Ruthenium Complexes of
 Bis(arylimino)acenaphthene (BIAN) Ligands.
;
_journal_issue 14
_journal_name_full 'Inorganic chemistry'
_journal_page_first 7389
_journal_page_last 7403
_journal_paper_doi 10.1021/ic500730m
_journal_volume 53
_journal_year 2014
_chemical_formula_sum 'C76 H56 Cl4 N10 O8.5 Ru2'
_chemical_formula_weight 1589.25
_chemical_name_systematic
;
 ?
;
_space_group_IT_number 2
_symmetry_cell_setting triclinic
_symmetry_space_group_name_Hall '-P 1'
_symmetry_space_group_name_H-M 'P -1'
_atom_sites_solution_hydrogens geom
_atom_sites_solution_primary direct
_atom_sites_solution_secondary difmap
_audit_creation_method SHELXL-97
_cell_angle_alpha 108.718(9)
_cell_angle_beta 101.818(9)
_cell_angle_gamma 90.234(8)
_cell_formula_units_Z 2
_cell_length_a 14.3601(13)
_cell_length_b 14.8626(14)
_cell_length_c 16.8788(19)
_cell_measurement_reflns_used 2832
_cell_measurement_temperature 150(2)
_cell_measurement_theta_max 72.7725
_cell_measurement_theta_min 3.1458
_cell_volume 3330.1(6)
_computing_cell_refinement 'CrysAlis RED, Oxford Diffraction Ltd.,'
_computing_data_collection 'CrysAlis CCD, Oxford Diffraction Ltd.,'
_computing_data_reduction 'CrysAlis RED, Oxford Diffraction Ltd.,'
_computing_molecular_graphics Ortep3
_computing_publication_material Shelx97
_computing_structure_refinement 'SHELXL-97 (Sheldrick, 1997)'
_computing_structure_solution 'SHELXS-97 (Sheldrick, 1997)'
_diffrn_ambient_temperature 150(2)
_diffrn_detector_area_resol_mean 15.9948
_diffrn_measured_fraction_theta_full 0.955
_diffrn_measured_fraction_theta_max 0.955
_diffrn_measurement_device_type 'OXFORD DIFFRACTION SUPER NOVA'
_diffrn_measurement_method \w/q-scan
_diffrn_radiation_monochromator graphite
_diffrn_radiation_source 'Micro-Focus (Cu) X-ray Source'
_diffrn_radiation_type CuK\a
_diffrn_radiation_wavelength 1.5418
_diffrn_reflns_av_R_equivalents 0.0811
_diffrn_reflns_av_sigmaI/netI 0.1348
_diffrn_reflns_limit_h_max 12
_diffrn_reflns_limit_h_min -17
_diffrn_reflns_limit_k_max 16
_diffrn_reflns_limit_k_min -18
_diffrn_reflns_limit_l_max 20
_diffrn_reflns_limit_l_min -20
_diffrn_reflns_number 22739
_diffrn_reflns_theta_full 72.93
_diffrn_reflns_theta_max 72.93
_diffrn_reflns_theta_min 3.15
_exptl_absorpt_coefficient_mu 5.714
_exptl_absorpt_correction_T_max 0.4098
_exptl_absorpt_correction_T_min 0.2543
_exptl_absorpt_correction_type multi-scan
_exptl_absorpt_process_details
;
CrysAlis RED, Oxford Diffraction Ltd.,
Version 1.171.31.7 (release 18-10-2006 CrysAlis171 .NET)
(compiled Oct 18 2006,16:28:17)
Empirical absorption correction using spherical harmonics,
 implemented in SCALE3 ABSPACK scaling algorithm.
;
_exptl_crystal_colour black
_exptl_crystal_density_diffrn 1.585
_exptl_crystal_density_method 'not measured'
_exptl_crystal_description block
_exptl_crystal_F_000 1612
_exptl_crystal_size_max 0.33
_exptl_crystal_size_mid 0.26
_exptl_crystal_size_min 0.19
_refine_diff_density_max 1.202
_refine_diff_density_min -0.790
_refine_diff_density_rms 0.118
_refine_ls_extinction_method none
_refine_ls_goodness_of_fit_ref 1.063
_refine_ls_hydrogen_treatment RIDING
_refine_ls_matrix_type full
_refine_ls_number_parameters 914
_refine_ls_number_reflns 12687
_refine_ls_number_restraints 21
_refine_ls_restrained_S_all 1.062
_refine_ls_R_factor_all 0.1881
_refine_ls_R_factor_gt 0.0987
_refine_ls_shift/su_max 0.000
_refine_ls_shift/su_mean 0.000
_refine_ls_structure_factor_coef Fsqd
_refine_ls_weighting_details 'calc w=1/[\s^2^(Fo^2^)+(0.0648P)^2^+22.1122P] where P=(Fo^2^+2Fc^2^)/3'
_refine_ls_weighting_scheme calc
_refine_ls_wR_factor_gt 0.2169
_refine_ls_wR_factor_ref 0.2852
_reflns_number_gt 6049
_reflns_number_total 12687
_reflns_threshold_expression >2sigma(I)
_cod_data_source_file ic500730m_si_008.cif
_cod_data_source_block '[2b](ClO4)2'
_cod_depositor_comments
;
The following automatic conversions were performed:

'_symmetry_cell_setting' value 'Triclinic' changed to 'triclinic'
according to
/usr/data/users/saulius/crontab/automatic-downloads/rss-feeds/ACS/lib/dictionaries/cif_core.dic
dictionary named 'cif_core.dic' version 2.4.2 from 2011-04-26.

Automatic conversion script
Id: cif_fix_values 2281 2013-09-26 08:29:07Z andrius 

 Adding full bibliography for 4340327--4340333.cif.
;
_cod_original_formula_sum 'C76 H56 Cl4 N10 O8.50 Ru2'
_cod_database_code 4340327

loop_
_symmetry_equiv_pos_as_xyz
'x, y, z'
'-x, -y, -z'

loop_
_atom_site_label
_atom_site_type_symbol
_atom_site_fract_x
_atom_site_fract_y
_atom_site_fract_z
_atom_site_U_iso_or_equiv
_atom_site_adp_type
_atom_site_occupancy
_atom_site_symmetry_multiplicity
_atom_site_calc_flag
_atom_site_refinement_flags
Ru1 Ru 0.70475(6) 0.23199(7) 0.17052(6) 0.0600(3) Uani 1 1 d .
Ru2 Ru 0.78951(7) 0.02387(7) -0.21114(6) 0.0613(3) Uani 1 1 d .
N1 N 0.8425(6) 0.2814(8) 0.2273(7) 0.064(3) Uani 1 1 d .
N2 N 0.6970(6) 0.2988(7) 0.2960(6) 0.052(2) Uani 1 1 d .
N3 N 0.6491(6) 0.0213(8) -0.2643(7) 0.066(3) Uani 1 1 d .
N4 N 0.7869(7) -0.0505(7) -0.3406(6) 0.059(3) Uani 1 1 d .
N5 N 0.7645(7) -0.0933(7) -0.1762(6) 0.061(3) Uani 1 1 d .
N6 N 0.7357(7) 0.1007(7) 0.1802(7) 0.060(3) Uani 1 1 d .
N7 N 0.7294(6) 0.1706(6) 0.0569(5) 0.048(2) Uani 1 1 d .
N8 N 0.7712(6) 0.0867(6) -0.0954(5) 0.049(2) Uani 1 1 d U
N9 N 0.6767(7) 0.3378(8) 0.1170(7) 0.069(3) Uani 1 1 d .
N10 N 0.8197(7) 0.1635(8) -0.2000(7) 0.070(3) Uani 1 1 d .
C1 C 0.9137(8) 0.2843(10) 0.1785(8) 0.065(3) Uani 1 1 d U
C2 C 0.9548(8) 0.2032(10) 0.1411(8) 0.068(4) Uani 1 1 d .
H2 H 0.9421 0.1468 0.1532 0.082 Uiso 1 1 calc R
C3 C 1.0134(10) 0.2017(12) 0.0869(9) 0.086(5) Uani 1 1 d .
H3 H 1.0401 0.1443 0.0605 0.104 Uiso 1 1 calc R
C4 C 1.0344(10) 0.2853(13) 0.0698(10) 0.086(4) Uani 1 1 d .
C5 C 0.9964(10) 0.3655(12) 0.1083(11) 0.089(5) Uani 1 1 d .
H5 H 1.0120 0.4227 0.0986 0.107 Uiso 1 1 calc R
C6 C 0.9347(10) 0.3666(11) 0.1619(9) 0.081(4) Uani 1 1 d U
H6 H 0.9069 0.4237 0.1871 0.097 Uiso 1 1 calc R
C7 C 0.8618(9) 0.3167(10) 0.3086(9) 0.069(3) Uani 1 1 d U
C8 C 0.9484(8) 0.3490(11) 0.3777(9) 0.073(4) Uani 1 1 d U
C9 C 1.0444(10) 0.3543(11) 0.3791(9) 0.080(4) Uani 1 1 d .
H9 H 1.0676 0.3401 0.3280 0.096 Uiso 1 1 calc R
C10 C 1.1068(10) 0.3818(13) 0.4608(11) 0.100(6) Uani 1 1 d .
H10 H 1.1735 0.3876 0.4640 0.120 Uiso 1 1 calc R
C11 C 1.0755(10) 0.4007(12) 0.5358(11) 0.099(5) Uani 1 1 d .
H11 H 1.1213 0.4143 0.5882 0.119 Uiso 1 1 calc R
C12 C 0.9785(10) 0.4005(11) 0.5375(9) 0.076(4) Uani 1 1 d .
C13 C 0.9330(12) 0.4169(11) 0.6052(9) 0.088(5) Uani 1 1 d .
H13 H 0.9714 0.4358 0.6617 0.106 Uiso 1 1 calc R
C14 C 0.8355(11) 0.4076(11) 0.5957(10) 0.084(4) Uani 1 1 d .
H14 H 0.8087 0.4198 0.6448 0.101 Uiso 1 1 calc R
C15 C 0.7749(10) 0.3796(10) 0.5122(9) 0.076(4) Uani 1 1 d .
H15 H 0.7076 0.3725 0.5053 0.091 Uiso 1 1 calc R
C16 C 0.8144(9) 0.3633(10) 0.4425(9) 0.075(4) Uani 1 1 d .
C17 C 0.9168(9) 0.3733(10) 0.4539(9) 0.069(4) Uani 1 1 d .
C18 C 0.7785(9) 0.3263(9) 0.3488(8) 0.065(3) Uani 1 1 d .
C19 C 0.6143(9) 0.3228(10) 0.3311(8) 0.067(3) Uani 1 1 d .
C20 C 0.5930(12) 0.4173(12) 0.3616(10) 0.095(5) Uani 1 1 d .
H20 H 0.6350 0.4672 0.3623 0.114 Uiso 1 1 calc R
C21 C 0.5083(11) 0.4379(13) 0.3914(10) 0.093(5) Uani 1 1 d .
H21 H 0.4929 0.5023 0.4110 0.111 Uiso 1 1 calc R
C22 C 0.4482(11) 0.3681(13) 0.3929(11) 0.093(5) Uani 1 1 d .
C23 C 0.4679(11) 0.2732(14) 0.3615(10) 0.100(5) Uani 1 1 d .
H23 H 0.4253 0.2243 0.3620 0.121 Uiso 1 1 calc R
C24 C 0.5496(11) 0.2495(13) 0.3295(10) 0.093(5) Uani 1 1 d .
H24 H 0.5619 0.1846 0.3065 0.111 Uiso 1 1 calc R
C25 C 0.5816(8) 0.0757(10) -0.2194(8) 0.065(3) Uani 1 1 d .
C26 C 0.5375(7) 0.0394(9) -0.1724(8) 0.065(3) Uani 1 1 d .
H26 H 0.5464 -0.0241 -0.1730 0.077 Uiso 1 1 calc R
C27 C 0.4783(9) 0.0952(10) -0.1223(9) 0.073(4) Uani 1 1 d .
H27 H 0.4486 0.0705 -0.0874 0.087 Uiso 1 1 calc R
C28 C 0.4638(9) 0.1860(11) -0.1243(9) 0.071(4) Uani 1 1 d .
C29 C 0.5094(9) 0.2214(11) -0.1757(10) 0.079(4) Uani 1 1 d .
H29 H 0.4986 0.2833 -0.1787 0.095 Uiso 1 1 calc R
C30 C 0.5689(9) 0.1669(11) -0.2211(9) 0.075(4) Uani 1 1 d .
H30 H 0.6018 0.1918 -0.2539 0.090 Uiso 1 1 calc R
C31 C 0.6242(10) -0.0309(10) -0.3460(8) 0.070(4) Uani 1 1 d .
C32 C 0.5320(10) -0.0626(11) -0.4082(10) 0.081(4) Uani 1 1 d .
C33 C 0.4386(10) -0.0458(14) -0.4052(11) 0.100(6) Uani 1 1 d .
H33 H 0.4223 -0.0001 -0.3570 0.120 Uiso 1 1 calc R
C34 C 0.3683(13) -0.0986(17) -0.4761(14) 0.118(7) Uani 1 1 d .
H34 H 0.3037 -0.0848 -0.4761 0.141 Uiso 1 1 calc R
C35 C 0.3862(16) -0.1664(17) -0.5429(14) 0.128(8) Uani 1 1 d .
H35 H 0.3348 -0.2022 -0.5872 0.153 Uiso 1 1 calc R
C36 C 0.4841(16) -0.1866(16) -0.5491(13) 0.115(6) Uani 1 1 d .
C37 C 0.518(2) -0.2552(17) -0.6131(13) 0.148(11) Uani 1 1 d .
H37 H 0.4731 -0.2932 -0.6628 0.177 Uiso 1 1 calc R
C38 C 0.612(2) -0.2692(18) -0.6066(14) 0.152(10) Uani 1 1 d .
H38 H 0.6308 -0.3196 -0.6497 0.183 Uiso 1 1 calc R
C39 C 0.6801(15) -0.2123(14) -0.5388(11) 0.114(6) Uani 1 1 d .
H39 H 0.7458 -0.2217 -0.5373 0.136 Uiso 1 1 calc R
C40 C 0.6531(12) -0.1415(13) -0.4732(9) 0.090(5) Uani 1 1 d .
C41 C 0.5542(13) -0.1304(12) -0.4790(11) 0.097(5) Uani 1 1 d .
C42 C 0.7006(10) -0.0747(10) -0.3860(9) 0.071(4) Uani 1 1 d .
C43 C 0.8613(11) -0.0773(11) -0.3855(9) 0.081(4) Uani 1 1 d .
C44 C 0.8597(12) -0.0652(15) -0.4644(11) 0.117(7) Uani 1 1 d .
H44 H 0.8064 -0.0366 -0.4872 0.140 Uiso 1 1 calc R
C45 C 0.9270(16) -0.0905(15) -0.5115(14) 0.129(7) Uani 1 1 d .
H45 H 0.9207 -0.0828 -0.5661 0.155 Uiso 1 1 calc R
C46 C 1.0078(15) -0.1293(13) -0.4737(13) 0.105(6) Uani 1 1 d .
C47 C 1.0134(12) -0.1356(15) -0.3949(13) 0.119(7) Uani 1 1 d .
H47 H 1.0706 -0.1558 -0.3684 0.143 Uiso 1 1 calc R
C48 C 0.9415(12) -0.1147(12) -0.3508(10) 0.104(6) Uani 1 1 d .
H48 H 0.9468 -0.1256 -0.2976 0.125 Uiso 1 1 calc R
C49 C 0.7589(9) -0.1864(10) -0.2243(8) 0.071(4) Uani 1 1 d .
H49 H 0.7809 -0.2026 -0.2761 0.086 Uiso 1 1 calc R
C50 C 0.7238(10) -0.2575(10) -0.2025(9) 0.076(4) Uani 1 1 d .
H50 H 0.7239 -0.3220 -0.2373 0.091 Uiso 1 1 calc R
C51 C 0.6872(10) -0.2358(11) -0.1284(9) 0.078(4) Uani 1 1 d .
H51 H 0.6578 -0.2835 -0.1134 0.093 Uiso 1 1 calc R
C52 C 0.6961(9) -0.1419(9) -0.0790(8) 0.065(3) Uani 1 1 d .
H52 H 0.6716 -0.1243 -0.0284 0.078 Uiso 1 1 calc R
C53 C 0.7386(9) -0.0727(9) -0.0990(8) 0.065(3) Uani 1 1 d .
C54 C 0.7540(7) 0.0302(8) -0.0490(7) 0.046(2) Uani 1 1 d .
C55 C 0.7455(7) 0.0763(8) 0.0351(7) 0.051(3) Uani 1 1 d .
C56 C 0.7589(8) 0.0387(9) 0.1070(8) 0.059(3) Uani 1 1 d .
C57 C 0.8012(8) -0.0431(10) 0.1107(9) 0.067(3) Uani 1 1 d .
H57 H 0.8243 -0.0816 0.0629 0.081 Uiso 1 1 calc R
C58 C 0.8104(10) -0.0699(11) 0.1820(10) 0.079(4) Uani 1 1 d .
H58 H 0.8379 -0.1277 0.1831 0.095 Uiso 1 1 calc R
C59 C 0.7793(10) -0.0121(11) 0.2529(10) 0.083(4) Uani 1 1 d .
H59 H 0.7812 -0.0302 0.3023 0.099 Uiso 1 1 calc R
C60 C 0.7457(9) 0.0728(11) 0.2478(9) 0.075(4) Uani 1 1 d .
H60 H 0.7282 0.1149 0.2972 0.090 Uiso 1 1 calc R
C61 C 0.7349(8) 0.2244(8) 0.0076(7) 0.052(3) Uani 1 1 d .
C62 C 0.7689(8) 0.1816(8) -0.0677(7) 0.054(3) Uani 1 1 d U
C63 C 0.8095(8) 0.2251(10) -0.1207(8) 0.061(3) Uani 1 1 d .
C64 C 0.8626(10) 0.1964(12) -0.2496(9) 0.083(4) Uani 1 1 d .
H64 H 0.8686 0.1538 -0.3037 0.100 Uiso 1 1 calc R
C65 C 0.8973(12) 0.2875(12) -0.2258(10) 0.096(5) Uani 1 1 d .
H65 H 0.9245 0.3090 -0.2639 0.115 Uiso 1 1 calc R
C66 C 0.8936(11) 0.3495(12) -0.1465(11) 0.090(5) Uani 1 1 d .
H66 H 0.9222 0.4127 -0.1276 0.109 Uiso 1 1 calc R
C67 C 0.8477(9) 0.3186(9) -0.0948(9) 0.069(3) Uani 1 1 d .
H67 H 0.8421 0.3617 -0.0408 0.083 Uiso 1 1 calc R
C68 C 0.6954(8) 0.3179(9) 0.0370(8) 0.059(3) Uani 1 1 d .
C69 C 0.6680(9) 0.3750(10) -0.0125(9) 0.071(4) Uani 1 1 d .
H69 H 0.6774 0.3578 -0.0694 0.085 Uiso 1 1 calc R
C70 C 0.6263(10) 0.4585(11) 0.0230(10) 0.086(4) Uani 1 1 d .
H70 H 0.6084 0.5003 -0.0090 0.103 Uiso 1 1 calc R
C71 C 0.6112(11) 0.4798(11) 0.1039(11) 0.087(4) Uani 1 1 d .
H71 H 0.5849 0.5379 0.1292 0.105 Uiso 1 1 calc R
C72 C 0.6341(10) 0.4175(10) 0.1493(9) 0.075(4) Uani 1 1 d .
H72 H 0.6195 0.4312 0.2042 0.090 Uiso 1 1 calc R
C73 C 0.3554(11) 0.3904(14) 0.4250(12) 0.120(7) Uani 1 1 d .
H73A H 0.3704 0.4350 0.4839 0.180 Uiso 1 1 calc R
H73B H 0.3236 0.3314 0.4238 0.180 Uiso 1 1 calc R
H73C H 0.3132 0.4192 0.3879 0.180 Uiso 1 1 calc R
C74 C 1.0960(12) 0.2848(15) 0.0046(11) 0.122(7) Uani 1 1 d .
H74A H 1.0883 0.3430 -0.0107 0.183 Uiso 1 1 calc R
H74B H 1.0755 0.2291 -0.0470 0.183 Uiso 1 1 calc R
H74C H 1.1632 0.2819 0.0301 0.183 Uiso 1 1 calc R
C75 C 0.4030(10) 0.2491(12) -0.0676(10) 0.091(5) Uani 1 1 d .
H75A H 0.3453 0.2119 -0.0704 0.137 Uiso 1 1 calc R
H75B H 0.3851 0.3029 -0.0878 0.137 Uiso 1 1 calc R
H75C H 0.4396 0.2732 -0.0083 0.137 Uiso 1 1 calc R
C76 C 1.0912(16) -0.1574(16) -0.5168(16) 0.179(11) Uani 1 1 d .
H76A H 1.1415 -0.1780 -0.4790 0.269 Uiso 1 1 calc R
H76B H 1.1163 -0.1026 -0.5284 0.269 Uiso 1 1 calc R
H76C H 1.0697 -0.2098 -0.5708 0.269 Uiso 1 1 calc R
Cl1 Cl 0.5418(2) 0.1756(3) 0.1182(2) 0.0792(10) Uani 1 1 d .
Cl2 Cl 0.9558(2) 0.0256(3) -0.1522(2) 0.0795(10) Uani 1 1 d .
Cl11 Cl 0.6585(4) 0.4714(4) -0.2083(4) 0.1086(14) Uani 1 1 d .
Cl22 Cl 0.8292(5) 0.6676(6) 0.2459(5) 0.142(2) Uani 1 1 d .
O111 O 0.6755(14) 0.4883(14) -0.2761(12) 0.203(8) Uani 1 1 d .
O222 O 0.6649(13) 0.3758(12) -0.2178(11) 0.191(8) Uani 1 1 d .
O333 O 0.7204(19) 0.5207(13) -0.1323(13) 0.264(13) Uani 1 1 d .
O444 O 0.5726(16) 0.492(2) -0.2051(16) 0.300(15) Uani 1 1 d .
O555 O 0.781(2) 0.685(2) 0.186(2) 0.38(2) Uani 1 1 d .
O666 O 0.779(2) 0.614(3) 0.2704(14) 0.319(19) Uani 1 1 d .
O777 O 0.884(2) 0.603(2) 0.214(3) 0.345(19) Uani 1 1 d .
O888 O 0.8901(18) 0.7312(17) 0.3055(15) 0.289(14) Uani 1 1 d .
O101 O 1.142(2) 0.473(2) -0.028(2) 0.188(14) Uani 0.50 1 d P

loop_
_atom_site_aniso_label
_atom_site_aniso_U_11
_atom_site_aniso_U_22
_atom_site_aniso_U_33
_atom_site_aniso_U_23
_atom_site_aniso_U_13
_atom_site_aniso_U_12
Ru1 0.0491(5) 0.0666(6) 0.0620(6) 0.0169(5) 0.0139(4) 0.0050(4)
Ru2 0.0511(6) 0.0693(7) 0.0632(6) 0.0195(5) 0.0154(4) 0.0054(4)
N1 0.040(5) 0.084(8) 0.063(6) 0.016(6) 0.016(5) 0.001(5)
N2 0.047(5) 0.058(6) 0.055(6) 0.020(5) 0.014(4) -0.005(4)
N3 0.039(5) 0.088(8) 0.073(7) 0.023(6) 0.018(5) 0.013(5)
N4 0.059(6) 0.073(7) 0.052(6) 0.019(5) 0.025(5) 0.004(5)
N5 0.061(6) 0.058(6) 0.056(6) 0.009(5) 0.013(5) 0.001(5)
N6 0.050(6) 0.066(7) 0.070(7) 0.029(5) 0.014(5) 0.007(5)
N7 0.055(5) 0.049(5) 0.047(5) 0.028(4) 0.013(4) 0.004(4)
N8 0.057(5) 0.052(5) 0.050(5) 0.029(4) 0.021(4) 0.004(4)
N9 0.067(7) 0.067(7) 0.072(7) 0.021(6) 0.013(6) 0.007(5)
N10 0.061(7) 0.072(7) 0.080(8) 0.030(6) 0.015(6) 0.007(5)
C1 0.052(7) 0.078(8) 0.059(7) 0.009(6) 0.022(6) 0.002(6)
C2 0.038(6) 0.085(10) 0.082(9) 0.024(8) 0.020(6) 0.008(6)
C3 0.067(9) 0.104(13) 0.081(10) 0.020(9) 0.019(8) 0.036(9)
C4 0.070(9) 0.107(13) 0.081(10) 0.026(10) 0.021(8) 0.010(9)
C5 0.065(9) 0.085(11) 0.126(14) 0.041(10) 0.029(9) -0.011(8)
C6 0.075(9) 0.082(9) 0.082(9) 0.017(8) 0.023(8) 0.008(8)
C7 0.050(7) 0.075(9) 0.079(9) 0.018(7) 0.016(6) -0.001(6)
C8 0.040(6) 0.103(11) 0.072(8) 0.024(8) 0.012(5) -0.002(6)
C9 0.071(9) 0.098(11) 0.068(9) 0.028(8) 0.010(7) -0.010(8)
C10 0.050(8) 0.136(16) 0.101(13) 0.021(11) 0.015(8) 0.006(9)
C11 0.059(9) 0.108(13) 0.097(12) 0.011(10) -0.018(8) 0.012(8)
C12 0.060(8) 0.090(11) 0.075(9) 0.026(8) 0.010(7) 0.001(7)
C13 0.099(12) 0.093(12) 0.064(9) 0.020(8) 0.006(8) -0.001(9)
C14 0.084(11) 0.095(12) 0.080(10) 0.031(9) 0.026(8) 0.010(9)
C15 0.067(9) 0.084(10) 0.073(9) 0.018(8) 0.020(7) 0.013(7)
C16 0.064(8) 0.080(10) 0.076(9) 0.012(7) 0.022(7) 0.016(7)
C17 0.050(7) 0.078(9) 0.077(9) 0.023(7) 0.015(7) 0.003(6)
C18 0.061(8) 0.063(8) 0.063(8) 0.009(6) 0.014(6) 0.011(6)
C19 0.061(8) 0.068(9) 0.074(9) 0.022(7) 0.017(7) 0.003(7)
C20 0.103(12) 0.084(11) 0.109(13) 0.042(10) 0.033(10) 0.016(9)
C21 0.079(10) 0.096(12) 0.108(12) 0.027(10) 0.040(9) 0.023(9)
C22 0.069(10) 0.093(12) 0.121(14) 0.027(11) 0.045(9) 0.013(9)
C23 0.083(11) 0.128(16) 0.098(12) 0.034(11) 0.042(9) 0.010(10)
C24 0.089(11) 0.095(12) 0.100(12) 0.034(10) 0.029(9) 0.010(9)
C25 0.038(6) 0.081(9) 0.083(9) 0.035(8) 0.015(6) 0.002(6)
C26 0.034(6) 0.062(8) 0.095(10) 0.022(7) 0.016(6) -0.006(5)
C27 0.053(7) 0.084(10) 0.096(10) 0.044(8) 0.026(7) 0.005(7)
C28 0.059(8) 0.089(10) 0.069(9) 0.031(8) 0.014(6) 0.013(7)
C29 0.069(9) 0.076(10) 0.104(11) 0.048(9) 0.018(8) 0.013(7)
C30 0.049(7) 0.096(11) 0.096(11) 0.048(9) 0.028(7) 0.006(7)
C31 0.070(9) 0.085(10) 0.060(8) 0.036(7) 0.009(7) 0.004(7)
C32 0.071(9) 0.092(11) 0.075(10) 0.036(9) -0.006(8) -0.013(8)
C33 0.058(9) 0.139(16) 0.103(12) 0.055(12) -0.008(8) -0.013(9)
C34 0.072(11) 0.15(2) 0.131(17) 0.077(15) -0.020(12) -0.015(12)
C35 0.108(17) 0.14(2) 0.107(16) 0.042(14) -0.034(13) -0.031(14)
C36 0.127(17) 0.115(16) 0.090(14) 0.042(12) -0.016(12) -0.012(13)
C37 0.22(3) 0.111(17) 0.066(12) 0.019(12) -0.047(17) -0.021(19)
C38 0.19(3) 0.14(2) 0.087(15) 0.014(14) -0.020(17) 0.00(2)
C39 0.135(16) 0.117(15) 0.072(11) 0.010(10) 0.020(11) 0.006(12)
C40 0.087(11) 0.117(14) 0.055(9) 0.024(9) -0.004(8) 0.007(10)
C41 0.105(13) 0.085(11) 0.082(11) 0.025(9) -0.018(10) 0.002(10)
C42 0.068(9) 0.078(9) 0.068(9) 0.028(7) 0.012(7) 0.005(7)
C43 0.091(11) 0.091(11) 0.075(9) 0.031(8) 0.043(8) 0.018(8)
C44 0.088(12) 0.19(2) 0.093(13) 0.068(14) 0.031(10) 0.042(13)
C45 0.141(18) 0.121(17) 0.132(17) 0.025(14) 0.070(15) 0.032(14)
C46 0.134(16) 0.092(13) 0.105(14) 0.024(11) 0.074(13) 0.021(11)
C47 0.063(10) 0.16(2) 0.134(17) 0.038(15) 0.042(11) 0.014(11)
C48 0.107(13) 0.113(14) 0.078(11) 0.018(10) 0.009(9) 0.042(11)
C49 0.062(8) 0.074(9) 0.067(8) 0.002(7) 0.024(6) 0.000(7)
C50 0.081(10) 0.058(8) 0.088(10) 0.021(7) 0.023(8) 0.000(7)
C51 0.070(9) 0.078(10) 0.083(10) 0.031(8) 0.007(8) -0.001(7)
C52 0.061(8) 0.061(8) 0.068(8) 0.016(7) 0.011(6) -0.007(6)
C53 0.070(8) 0.057(8) 0.062(8) 0.018(6) 0.008(6) 0.015(6)
C54 0.032(5) 0.049(6) 0.062(7) 0.023(5) 0.012(5) -0.005(4)
C55 0.041(6) 0.059(7) 0.055(7) 0.021(6) 0.011(5) 0.001(5)
C56 0.040(6) 0.070(8) 0.061(7) 0.016(6) 0.009(5) -0.002(5)
C57 0.058(8) 0.071(9) 0.075(9) 0.023(7) 0.022(6) 0.010(6)
C58 0.078(10) 0.074(10) 0.090(11) 0.037(8) 0.010(8) 0.008(7)
C59 0.094(11) 0.094(11) 0.081(10) 0.049(9) 0.033(8) 0.024(9)
C60 0.067(9) 0.089(11) 0.064(8) 0.021(8) 0.010(7) 0.009(7)
C61 0.046(6) 0.046(6) 0.068(7) 0.019(6) 0.020(5) -0.005(5)
C62 0.049(6) 0.056(6) 0.059(7) 0.023(6) 0.007(5) -0.010(5)
C63 0.046(7) 0.074(9) 0.073(8) 0.034(7) 0.017(6) 0.007(6)
C64 0.091(11) 0.100(12) 0.073(9) 0.043(9) 0.026(8) 0.003(9)
C65 0.124(14) 0.086(12) 0.082(11) 0.028(9) 0.031(10) -0.014(10)
C66 0.086(11) 0.077(10) 0.108(13) 0.027(10) 0.025(9) -0.015(8)
C67 0.069(8) 0.057(8) 0.083(9) 0.027(7) 0.016(7) -0.003(6)
C68 0.052(7) 0.065(8) 0.067(8) 0.024(6) 0.021(6) -0.011(6)
C69 0.069(8) 0.069(9) 0.071(9) 0.022(7) 0.011(7) 0.011(7)
C70 0.092(11) 0.078(10) 0.098(12) 0.042(9) 0.024(9) 0.024(8)
C71 0.092(11) 0.068(10) 0.105(12) 0.027(9) 0.028(9) 0.027(8)
C72 0.080(9) 0.072(9) 0.074(9) 0.018(7) 0.026(7) 0.002(7)
C73 0.084(12) 0.142(17) 0.140(16) 0.033(13) 0.058(11) 0.022(11)
C74 0.095(13) 0.18(2) 0.112(14) 0.065(14) 0.047(11) 0.025(13)
C75 0.066(9) 0.108(13) 0.108(12) 0.046(10) 0.023(8) 0.021(8)
C76 0.20(2) 0.16(2) 0.24(3) 0.06(2) 0.18(2) 0.051(18)
Cl1 0.0500(17) 0.099(3) 0.087(2) 0.029(2) 0.0139(16) -0.0006(16)
Cl2 0.0519(17) 0.095(3) 0.086(2) 0.023(2) 0.0141(16) 0.0059(16)
Cl11 0.124(4) 0.097(3) 0.114(4) 0.050(3) 0.025(3) 0.000(3)
Cl22 0.107(4) 0.172(7) 0.141(5) 0.059(5) 0.002(4) 0.007(4)
O111 0.27(2) 0.23(2) 0.201(17) 0.118(15) 0.161(16) 0.060(16)
O222 0.217(18) 0.125(13) 0.198(16) 0.077(12) -0.063(13) -0.053(12)
O333 0.39(3) 0.141(16) 0.180(18) 0.037(14) -0.081(19) -0.078(18)
O444 0.163(19) 0.44(4) 0.31(3) 0.10(3) 0.12(2) 0.12(2)
O555 0.41(4) 0.28(3) 0.39(4) 0.21(3) -0.23(3) -0.01(3)
O666 0.25(3) 0.50(5) 0.163(19) 0.06(2) 0.018(18) -0.19(3)
O777 0.29(3) 0.21(3) 0.52(6) 0.07(3) 0.15(4) 0.05(3)
O888 0.25(2) 0.23(2) 0.24(2) -0.054(19) -0.04(2) -0.06(2)
O101 0.22(4) 0.13(3) 0.19(3) -0.01(2) 0.10(3) 0.00(2)

loop_
_atom_type_symbol
_atom_type_description
_atom_type_scat_dispersion_real
_atom_type_scat_dispersion_imag
_atom_type_scat_source
C C 0.0181 0.0091 'International Tables Vol C Tables 4.2.6.8 and 6.1.1.4'
H H 0.0000 0.0000 'International Tables Vol C Tables 4.2.6.8 and 6.1.1.4'
N N 0.0311 0.0180 'International Tables Vol C Tables 4.2.6.8 and 6.1.1.4'
O O 0.0492 0.0322 'International Tables Vol C Tables 4.2.6.8 and 6.1.1.4'
Cl Cl 0.3639 0.7018 'International Tables Vol C Tables 4.2.6.8 and 6.1.1.4'
Ru Ru 0.0552 3.2960 'International Tables Vol C Tables 4.2.6.8 and 6.1.1.4'

loop_
_geom_angle_atom_site_label_1
_geom_angle_atom_site_label_2
_geom_angle_atom_site_label_3
_geom_angle
N7 Ru1 N1 95.3(4)
N7 Ru1 N6 80.8(4)
N1 Ru1 N6 89.7(4)
N7 Ru1 N9 79.0(4)
N1 Ru1 N9 94.7(4)
N6 Ru1 N9 159.6(4)
N7 Ru1 N2 172.8(4)
N1 Ru1 N2 77.7(4)
N6 Ru1 N2 97.6(4)
N9 Ru1 N2 102.7(4)
N7 Ru1 Cl1 90.1(3)
N1 Ru1 Cl1 174.2(3)
N6 Ru1 Cl1 89.0(3)
N9 Ru1 Cl1 88.4(3)
N2 Ru1 Cl1 96.9(3)
N8 Ru2 N3 92.9(4)
N8 Ru2 N10 80.4(4)
N3 Ru2 N10 94.8(4)
N8 Ru2 N5 79.8(4)
N3 Ru2 N5 90.9(4)
N10 Ru2 N5 159.6(4)
N8 Ru2 N4 171.2(4)
N3 Ru2 N4 79.0(4)
N10 Ru2 N4 103.4(4)
N5 Ru2 N4 96.9(4)
N8 Ru2 Cl2 88.6(3)
N3 Ru2 Cl2 178.5(3)
N10 Ru2 Cl2 85.2(3)
N5 Ru2 Cl2 89.6(3)
N4 Ru2 Cl2 99.6(3)
C7 N1 C1 121.0(10)
C7 N1 Ru1 116.4(8)
C1 N1 Ru1 122.4(8)
C18 N2 C19 116.3(10)
C18 N2 Ru1 114.8(8)
C19 N2 Ru1 128.8(8)
C31 N3 C25 121.7(10)
C31 N3 Ru2 114.4(8)
C25 N3 Ru2 123.8(8)
C42 N4 C43 116.1(11)
C42 N4 Ru2 112.2(8)
C43 N4 Ru2 131.8(9)
C49 N5 C53 116.9(11)
C49 N5 Ru2 127.9(9)
C53 N5 Ru2 114.7(8)
C60 N6 C56 117.6(12)
C60 N6 Ru1 128.7(10)
C56 N6 Ru1 113.3(8)
C61 N7 C55 124.3(10)
C61 N7 Ru1 118.2(7)
C55 N7 Ru1 117.3(7)
C62 N8 C54 123.3(10)
C62 N8 Ru2 118.8(7)
C54 N8 Ru2 117.8(7)
C72 N9 C68 118.8(12)
C72 N9 Ru1 126.0(10)
C68 N9 Ru1 114.8(9)
C64 N10 C63 119.6(12)
C64 N10 Ru2 128.0(11)
C63 N10 Ru2 111.0(8)
C2 C1 C6 118.7(12)
C2 C1 N1 120.3(13)
C6 C1 N1 120.7(12)
C3 C2 C1 121.3(14)
C3 C2 H2 119.3
C1 C2 H2 119.3
C2 C3 C4 119.9(14)
C2 C3 H3 120.0
C4 C3 H3 120.0
C5 C4 C3 118.9(15)
C5 C4 C74 119.8(17)
C3 C4 C74 121.2(16)
C4 C5 C6 121.3(16)
C4 C5 H5 119.3
C6 C5 H5 119.3
C1 C6 C5 119.9(14)
C1 C6 H6 120.1
C5 C6 H6 120.1
N1 C7 C8 136.9(12)
N1 C7 C18 115.1(11)
C8 C7 C18 107.9(12)
C9 C8 C17 120.2(12)
C9 C8 C7 134.0(13)
C17 C8 C7 105.8(11)
C8 C9 C10 116.5(13)
C8 C9 H9 121.8
C10 C9 H9 121.8
C11 C10 C9 123.1(14)
C11 C10 H10 118.5
C9 C10 H10 118.5
C10 C11 C12 122.3(14)
C10 C11 H11 118.9
C12 C11 H11 118.9
C13 C12 C11 131.0(15)
C13 C12 C17 115.5(13)
C11 C12 C17 113.4(13)
C14 C13 C12 124.0(14)
C14 C13 H13 118.0
C12 C13 H13 118.0
C13 C14 C15 120.1(14)
C13 C14 H14 120.0
C15 C14 H14 120.0
C16 C15 C14 119.3(13)
C16 C15 H15 120.3
C14 C15 H15 120.3
C15 C16 C17 119.7(13)
C15 C16 C18 135.4(13)
C17 C16 C18 104.6(11)
C8 C17 C12 124.4(12)
C8 C17 C16 114.1(12)
C12 C17 C16 121.4(13)
N2 C18 C16 137.3(12)
N2 C18 C7 115.0(11)
C16 C18 C7 107.7(11)
C20 C19 C24 119.3(14)
C20 C19 N2 120.6(13)
C24 C19 N2 119.9(13)
C19 C20 C21 119.0(15)
C19 C20 H20 120.5
C21 C20 H20 120.5
C22 C21 C20 121.6(16)
C22 C21 H21 119.2
C20 C21 H21 119.2
C21 C22 C23 119.9(15)
C21 C22 C73 121.7(16)
C23 C22 C73 118.4(16)
C24 C23 C22 120.3(17)
C24 C23 H23 119.9
C22 C23 H23 119.9
C23 C24 C19 119.7(16)
C23 C24 H24 120.1
C19 C24 H24 120.1
C26 C25 C30 121.3(13)
C26 C25 N3 119.7(13)
C30 C25 N3 118.8(12)
C25 C26 C27 120.1(13)
C25 C26 H26 119.9
C27 C26 H26 119.9
C28 C27 C26 119.2(13)
C28 C27 H27 120.4
C26 C27 H27 120.4
C27 C28 C29 119.4(13)
C27 C28 C75 120.0(13)
C29 C28 C75 120.6(14)
C30 C29 C28 120.0(14)
C30 C29 H29 120.0
C28 C29 H29 120.0
C29 C30 C25 119.9(13)
C29 C30 H30 120.0
C25 C30 H30 120.0
N3 C31 C42 116.4(12)
N3 C31 C32 134.2(13)
C42 C31 C32 109.2(13)
C33 C32 C41 120.3(15)
C33 C32 C31 134.4(16)
C41 C32 C31 104.9(14)
C32 C33 C34 117.4(19)
C32 C33 H33 121.3
C34 C33 H33 121.3
C35 C34 C33 124(2)
C35 C34 H34 118.0
C33 C34 H34 118.0
C34 C35 C36 120.5(19)
C34 C35 H35 119.7
C36 C35 H35 119.7
C37 C36 C41 116(2)
C37 C36 C35 129(2)
C41 C36 C35 115(2)
C38 C37 C36 122(2)
C38 C37 H37 119.0
C36 C37 H37 119.0
C37 C38 C39 122(2)
C37 C38 H38 119.1
C39 C38 H38 119.1
C38 C39 C40 120(2)
C38 C39 H39 120.1
C40 C39 H39 120.1
C39 C40 C41 117.7(16)
C39 C40 C42 136.9(16)
C41 C40 C42 104.9(14)
C32 C41 C36 122.8(19)
C32 C41 C40 114.5(14)
C36 C41 C40 122.6(19)
N4 C42 C31 116.6(12)
N4 C42 C40 137.1(13)
C31 C42 C40 106.2(12)
C48 C43 C44 116.5(14)
C48 C43 N4 120.7(14)
C44 C43 N4 122.8(14)
C45 C44 C43 126.2(18)
C45 C44 H44 116.9
C43 C44 H44 116.9
C44 C45 C46 115.4(19)
C44 C45 H45 122.3
C46 C45 H45 122.3
C47 C46 C45 119.2(17)
C47 C46 C76 119(2)
C45 C46 C76 121.8(19)
C46 C47 C48 124.1(18)
C46 C47 H47 118.0
C48 C47 H47 118.0
C47 C48 C43 118.5(17)
C47 C48 H48 120.8
C43 C48 H48 120.8
N5 C49 C50 123.5(13)
N5 C49 H49 118.2
C50 C49 H49 118.2
C49 C50 C51 119.7(13)
C49 C50 H50 120.2
C51 C50 H50 120.2
C52 C51 C50 116.1(14)
C52 C51 H51 122.0
C50 C51 H51 122.0
C53 C52 C51 122.9(13)
C53 C52 H52 118.6
C51 C52 H52 118.6
C52 C53 N5 120.2(12)
C52 C53 C54 127.1(12)
N5 C53 C54 112.4(11)
N8 C54 C55 117.0(10)
N8 C54 C53 114.0(10)
C55 C54 C53 128.8(10)
N7 C55 C54 117.3(10)
N7 C55 C56 114.1(10)
C54 C55 C56 128.5(11)
C57 C56 N6 119.3(12)
C57 C56 C55 126.6(12)
N6 C56 C55 113.5(11)
C58 C57 C56 121.0(13)
C58 C57 H57 119.5
C56 C57 H57 119.5
C57 C58 C59 119.6(14)
C57 C58 H58 120.2
C59 C58 H58 120.2
C60 C59 C58 116.4(13)
C60 C59 H59 121.8
C58 C59 H59 121.8
N6 C60 C59 125.5(14)
N6 C60 H60 117.2
C59 C60 H60 117.2
N7 C61 C62 116.6(10)
N7 C61 C68 113.7(10)
C62 C61 C68 129.5(11)
N8 C62 C61 118.3(10)
N8 C62 C63 111.4(11)
C61 C62 C63 130.2(11)
C67 C63 N10 118.2(12)
C67 C63 C62 125.4(12)
N10 C63 C62 116.0(11)
N10 C64 C65 122.4(15)
N10 C64 H64 118.8
C65 C64 H64 118.8
C64 C65 C66 120.1(15)
C64 C65 H65 119.9
C66 C65 H65 119.9
C65 C66 C67 118.9(15)
C65 C66 H66 120.6
C67 C66 H66 120.6
C66 C67 C63 120.6(14)
C66 C67 H67 119.7
C63 C67 H67 119.7
N9 C68 C69 122.0(12)
N9 C68 C61 112.4(11)
C69 C68 C61 125.2(12)
C68 C69 C70 118.3(13)
C68 C69 H69 120.9
C70 C69 H69 120.9
C71 C70 C69 119.5(14)
C71 C70 H70 120.3
C69 C70 H70 120.3
C70 C71 C72 120.4(14)
C70 C71 H71 119.8
C72 C71 H71 119.8
N9 C72 C71 121.0(13)
N9 C72 H72 119.5
C71 C72 H72 119.5
C22 C73 H73A 109.5
C22 C73 H73B 109.5
H73A C73 H73B 109.5
C22 C73 H73C 109.5
H73A C73 H73C 109.5
H73B C73 H73C 109.5
C4 C74 H74A 109.5
C4 C74 H74B 109.5
H74A C74 H74B 109.5
C4 C74 H74C 109.5
H74A C74 H74C 109.5
H74B C74 H74C 109.5
C28 C75 H75A 109.5
C28 C75 H75B 109.5
H75A C75 H75B 109.5
C28 C75 H75C 109.5
H75A C75 H75C 109.5
H75B C75 H75C 109.5
C46 C76 H76A 109.5
C46 C76 H76B 109.5
H76A C76 H76B 109.5
C46 C76 H76C 109.5
H76A C76 H76C 109.5
H76B C76 H76C 109.5
O444 Cl11 O111 106.3(15)
O444 Cl11 O333 110.8(17)
O111 Cl11 O333 114.8(14)
O444 Cl11 O222 108.5(16)
O111 Cl11 O222 110.2(13)
O333 Cl11 O222 106.2(11)
O555 Cl22 O666 109(2)
O555 Cl22 O777 106(2)
O666 Cl22 O777 96(2)
O555 Cl22 O888 122(2)
O666 Cl22 O888 117.0(18)
O777 Cl22 O888 101.9(19)

loop_
_geom_bond_atom_site_label_1
_geom_bond_atom_site_label_2
_geom_bond_distance
Ru1 N7 1.947(9)
Ru1 N1 2.032(9)
Ru1 N6 2.053(10)
Ru1 N9 2.053(11)
Ru1 N2 2.056(9)
Ru1 Cl1 2.370(3)
Ru2 N8 1.949(8)
Ru2 N3 2.027(9)
Ru2 N10 2.058(11)
Ru2 N5 2.062(10)
Ru2 N4 2.101(9)
Ru2 Cl2 2.387(3)
N1 C7 1.271(15)
N1 C1 1.448(14)
N2 C18 1.291(14)
N2 C19 1.431(15)
N3 C31 1.319(15)
N3 C25 1.442(15)
N4 C42 1.298(15)
N4 C43 1.419(15)
N5 C49 1.352(15)
N5 C53 1.368(15)
N6 C60 1.316(15)
N6 C56 1.388(14)
N7 C61 1.340(13)
N7 C55 1.363(14)
N8 C62 1.340(14)
N8 C54 1.370(12)
N9 C72 1.343(16)
N9 C68 1.370(14)
N10 C64 1.339(16)
N10 C63 1.395(15)
C1 C2 1.368(17)
C1 C6 1.384(19)
C2 C3 1.359(18)
C2 H2 0.9500
C3 C4 1.41(2)
C3 H3 0.9500
C4 C5 1.34(2)
C4 C74 1.545(19)
C5 C6 1.387(19)
C5 H5 0.9500
C6 H6 0.9500
C7 C8 1.476(17)
C7 C18 1.478(16)
C8 C9 1.376(17)
C8 C17 1.391(17)
C9 C10 1.414(19)
C9 H9 0.9500
C10 C11 1.37(2)
C10 H10 0.9500
C11 C12 1.399(19)
C11 H11 0.9500
C12 C13 1.386(19)
C12 C17 1.434(17)
C13 C14 1.377(19)
C13 H13 0.9500
C14 C15 1.427(18)
C14 H14 0.9500
C15 C16 1.363(17)
C15 H15 0.9500
C16 C17 1.444(17)
C16 C18 1.475(17)
C19 C20 1.392(19)
C19 C24 1.418(19)
C20 C21 1.408(19)
C20 H20 0.9500
C21 C22 1.36(2)
C21 H21 0.9500
C22 C23 1.39(2)
C22 C73 1.537(18)
C23 C24 1.391(19)
C23 H23 0.9500
C24 H24 0.9500
C25 C26 1.340(16)
C25 C30 1.377(18)
C26 C27 1.406(17)
C26 H26 0.9500
C27 C28 1.377(18)
C27 H27 0.9500
C28 C29 1.407(18)
C28 C75 1.527(18)
C29 C30 1.359(18)
C29 H29 0.9500
C30 H30 0.9500
C31 C42 1.453(18)
C31 C32 1.478(17)
C32 C33 1.37(2)
C32 C41 1.39(2)
C33 C34 1.40(2)
C33 H33 0.9500
C34 C35 1.32(3)
C34 H34 0.9500
C35 C36 1.46(3)
C35 H35 0.9500
C36 C37 1.40(3)
C36 C41 1.41(2)
C37 C38 1.35(3)
C37 H37 0.9500
C38 C39 1.38(2)
C38 H38 0.9500
C39 C40 1.38(2)
C39 H39 0.9500
C40 C41 1.42(2)
C40 C42 1.504(18)
C43 C48 1.385(19)
C43 C44 1.395(19)
C44 C45 1.35(2)
C44 H44 0.9500
C45 C46 1.42(3)
C45 H45 0.9500
C46 C47 1.35(2)
C46 C76 1.52(2)
C47 C48 1.37(2)
C47 H47 0.9500
C48 H48 0.9500
C49 C50 1.353(18)
C49 H49 0.9500
C50 C51 1.398(18)
C50 H50 0.9500
C51 C52 1.366(17)
C51 H51 0.9500
C52 C53 1.359(17)
C52 H52 0.9500
C53 C54 1.482(15)
C54 C55 1.395(14)
C55 C56 1.471(16)
C56 C57 1.375(17)
C57 C58 1.366(17)
C57 H57 0.9500
C58 C59 1.391(19)
C58 H58 0.9500
C59 C60 1.374(18)
C59 H59 0.9500
C60 H60 0.9500
C61 C62 1.411(15)
C61 C68 1.477(16)
C62 C63 1.464(15)
C63 C67 1.389(17)
C64 C65 1.34(2)
C64 H64 0.9500
C65 C66 1.37(2)
C65 H65 0.9500
C66 C67 1.378(18)
C66 H66 0.9500
C67 H67 0.9500
C68 C69 1.376(17)
C69 C70 1.391(18)
C69 H69 0.9500
C70 C71 1.362(19)
C70 H70 0.9500
C71 C72 1.383(19)
C71 H71 0.9500
C72 H72 0.9500
C73 H73A 0.9800
C73 H73B 0.9800
C73 H73C 0.9800
C74 H74A 0.9800
C74 H74B 0.9800
C74 H74C 0.9800
C75 H75A 0.9800
C75 H75B 0.9800
C75 H75C 0.9800
C76 H76A 0.9800
C76 H76B 0.9800
C76 H76C 0.9800
Cl11 O444 1.278(18)
Cl11 O111 1.314(14)
Cl11 O333 1.378(17)
Cl11 O222 1.383(16)
Cl22 O555 1.212(18)
Cl22 O666 1.29(2)
Cl22 O777 1.30(3)
Cl22 O888 1.302(18)

loop_
_geom_torsion_atom_site_label_1
_geom_torsion_atom_site_label_2
_geom_torsion_atom_site_label_3
_geom_torsion_atom_site_label_4
_geom_torsion
N7 Ru1 N1 C7 -170.3(10)
N6 Ru1 N1 C7 -89.6(11)
N9 Ru1 N1 C7 110.3(11)
N2 Ru1 N1 C7 8.2(10)
Cl1 Ru1 N1 C7 -13(4)
N7 Ru1 N1 C1 14.8(10)
N6 Ru1 N1 C1 95.5(10)
N9 Ru1 N1 C1 -64.6(10)
N2 Ru1 N1 C1 -166.6(11)
Cl1 Ru1 N1 C1 172(3)
N7 Ru1 N2 C18 3(3)
N1 Ru1 N2 C18 -8.6(9)
N6 Ru1 N2 C18 79.4(9)
N9 Ru1 N2 C18 -100.7(9)
Cl1 Ru1 N2 C18 169.3(9)
N7 Ru1 N2 C19 179(100)
N1 Ru1 N2 C19 167.8(11)
N6 Ru1 N2 C19 -104.2(10)
N9 Ru1 N2 C19 75.7(10)
Cl1 Ru1 N2 C19 -14.2(10)
N8 Ru2 N3 C31 -169.9(10)
N10 Ru2 N3 C31 109.5(10)
N5 Ru2 N3 C31 -90.0(10)
N4 Ru2 N3 C31 6.8(9)
Cl2 Ru2 N3 C31 20(14)
N8 Ru2 N3 C25 13.7(10)
N10 Ru2 N3 C25 -66.9(11)
N5 Ru2 N3 C25 93.5(10)
N4 Ru2 N3 C25 -169.7(11)
Cl2 Ru2 N3 C25 -156(12)
N8 Ru2 N4 C42 12(3)
N3 Ru2 N4 C42 -10.5(9)
N10 Ru2 N4 C42 -102.9(9)
N5 Ru2 N4 C42 79.1(10)
Cl2 Ru2 N4 C42 169.8(9)
N8 Ru2 N4 C43 -169(2)
N3 Ru2 N4 C43 169.0(12)
N10 Ru2 N4 C43 76.6(12)
N5 Ru2 N4 C43 -101.4(12)
Cl2 Ru2 N4 C43 -10.7(12)
N8 Ru2 N5 C49 177.5(11)
N3 Ru2 N5 C49 84.7(11)
N10 Ru2 N5 C49 -168.8(11)
N4 Ru2 N5 C49 5.7(11)
Cl2 Ru2 N5 C49 -93.9(10)
N8 Ru2 N5 C53 6.5(8)
N3 Ru2 N5 C53 -86.3(9)
N10 Ru2 N5 C53 20.2(16)
N4 Ru2 N5 C53 -165.3(8)
Cl2 Ru2 N5 C53 95.1(8)
N7 Ru1 N6 C60 173.4(11)
N1 Ru1 N6 C60 78.0(11)
N9 Ru1 N6 C60 -179.2(11)
N2 Ru1 N6 C60 0.5(11)
Cl1 Ru1 N6 C60 -96.4(11)
N7 Ru1 N6 C56 1.1(7)
N1 Ru1 N6 C56 -94.3(8)
N9 Ru1 N6 C56 8.5(16)
N2 Ru1 N6 C56 -171.8(8)
Cl1 Ru1 N6 C56 91.4(7)
N1 Ru1 N7 C61 -82.0(8)
N6 Ru1 N7 C61 -170.8(8)
N9 Ru1 N7 C61 11.8(8)
N2 Ru1 N7 C61 -93(3)
Cl1 Ru1 N7 C61 100.2(8)
N1 Ru1 N7 C55 94.1(8)
N6 Ru1 N7 C55 5.3(8)
N9 Ru1 N7 C55 -172.1(8)
N2 Ru1 N7 C55 83(3)
Cl1 Ru1 N7 C55 -83.7(7)
N3 Ru2 N8 C62 -83.4(9)
N10 Ru2 N8 C62 10.9(8)
N5 Ru2 N8 C62 -173.9(9)
N4 Ru2 N8 C62 -105(2)
Cl2 Ru2 N8 C62 96.3(8)
N3 Ru2 N8 C54 91.5(8)
N10 Ru2 N8 C54 -174.1(8)
N5 Ru2 N8 C54 1.1(7)
N4 Ru2 N8 C54 70(3)
Cl2 Ru2 N8 C54 -88.7(7)
N7 Ru1 N9 C72 168.1(11)
N1 Ru1 N9 C72 -97.5(11)
N6 Ru1 N9 C72 160.6(11)
N2 Ru1 N9 C72 -19.1(12)
Cl1 Ru1 N9 C72 77.7(11)
N7 Ru1 N9 C68 -4.9(8)
N1 Ru1 N9 C68 89.6(9)
N6 Ru1 N9 C68 -12.3(17)
N2 Ru1 N9 C68 168.0(8)
Cl1 Ru1 N9 C68 -95.3(8)
N8 Ru2 N10 C64 165.2(12)
N3 Ru2 N10 C64 -102.6(12)
N5 Ru2 N10 C64 151.5(12)
N4 Ru2 N10 C64 -22.8(12)
Cl2 Ru2 N10 C64 75.9(11)
N8 Ru2 N10 C63 -1.3(8)
N3 Ru2 N10 C63 90.9(8)
N5 Ru2 N10 C63 -15.0(16)
N4 Ru2 N10 C63 170.7(8)
Cl2 Ru2 N10 C63 -90.6(8)
C7 N1 C1 C2 107.0(16)
Ru1 N1 C1 C2 -78.4(15)
C7 N1 C1 C6 -79.3(17)
Ru1 N1 C1 C6 95.3(13)
C6 C1 C2 C3 -2(2)
N1 C1 C2 C3 172.2(12)
C1 C2 C3 C4 1(2)
C2 C3 C4 C5 1(2)
C2 C3 C4 C74 -176.4(13)
C3 C4 C5 C6 -2(2)
C74 C4 C5 C6 174.8(14)
C2 C1 C6 C5 0(2)
N1 C1 C6 C5 -173.9(12)
C4 C5 C6 C1 2(2)
C1 N1 C7 C8 -15(3)
Ru1 N1 C7 C8 170.3(15)
C1 N1 C7 C18 168.3(12)
Ru1 N1 C7 C18 -6.7(16)
N1 C7 C8 C9 1(3)
C18 C7 C8 C9 178.4(16)
N1 C7 C8 C17 -175.4(17)
C18 C7 C8 C17 1.7(16)
C17 C8 C9 C10 2(2)
C7 C8 C9 C10 -174.2(16)
C8 C9 C10 C11 1(3)
C9 C10 C11 C12 -5(3)
C10 C11 C12 C13 179.6(18)
C10 C11 C12 C17 4(2)
C11 C12 C13 C14 -175.3(17)
C17 C12 C13 C14 1(2)
C12 C13 C14 C15 0(3)
C13 C14 C15 C16 -1(2)
C14 C15 C16 C17 1(2)
C14 C15 C16 C18 173.4(15)
C9 C8 C17 C12 -3(2)
C7 C8 C17 C12 174.3(13)
C9 C8 C17 C16 -179.3(14)
C7 C8 C17 C16 -2.1(17)
C13 C12 C17 C8 -176.6(15)
C11 C12 C17 C8 0(2)
C13 C12 C17 C16 0(2)
C11 C12 C17 C16 176.2(14)
C15 C16 C17 C8 176.3(14)
C18 C16 C17 C8 1.6(17)
C15 C16 C17 C12 0(2)
C18 C16 C17 C12 -174.8(13)
C19 N2 C18 C16 14(2)
Ru1 N2 C18 C16 -169.3(14)
C19 N2 C18 C7 -169.1(11)
Ru1 N2 C18 C7 7.8(14)
C15 C16 C18 N2 3(3)
C17 C16 C18 N2 176.8(15)
C15 C16 C18 C7 -173.8(17)
C17 C16 C18 C7 -0.4(15)
N1 C7 C18 N2 -0.9(18)
C8 C7 C18 N2 -178.7(12)
N1 C7 C18 C16 177.1(12)
C8 C7 C18 C16 -0.7(15)
C18 N2 C19 C20 67.1(18)
Ru1 N2 C19 C20 -109.2(14)
C18 N2 C19 C24 -117.4(14)
Ru1 N2 C19 C24 66.2(16)
C24 C19 C20 C21 1(2)
N2 C19 C20 C21 176.5(13)
C19 C20 C21 C22 1(3)
C20 C21 C22 C23 -2(3)
C20 C21 C22 C73 -179.7(16)
C21 C22 C23 C24 1(3)
C73 C22 C23 C24 178.1(15)
C22 C23 C24 C19 2(3)
C20 C19 C24 C23 -3(2)
N2 C19 C24 C23 -178.2(13)
C31 N3 C25 C26 96.8(16)
Ru2 N3 C25 C26 -87.0(14)
C31 N3 C25 C30 -87.8(16)
Ru2 N3 C25 C30 88.5(14)
C30 C25 C26 C27 -1(2)
N3 C25 C26 C27 174.2(11)
C25 C26 C27 C28 2(2)
C26 C27 C28 C29 -1(2)
C26 C27 C28 C75 -177.5(12)
C27 C28 C29 C30 -2(2)
C75 C28 C29 C30 175.2(13)
C28 C29 C30 C25 3(2)
C26 C25 C30 C29 -1(2)
N3 C25 C30 C29 -176.6(12)
C25 N3 C31 C42 174.0(12)
Ru2 N3 C31 C42 -2.5(16)
C25 N3 C31 C32 -11(2)
Ru2 N3 C31 C32 172.1(13)
N3 C31 C32 C33 4(3)
C42 C31 C32 C33 178.8(17)
N3 C31 C32 C41 -169.1(16)
C42 C31 C32 C41 5.8(16)
C41 C32 C33 C34 -1(2)
C31 C32 C33 C34 -172.8(16)
C32 C33 C34 C35 4(3)
C33 C34 C35 C36 -4(4)
C34 C35 C36 C37 179(2)
C34 C35 C36 C41 1(3)
C41 C36 C37 C38 2(3)
C35 C36 C37 C38 -175(2)
C36 C37 C38 C39 -4(4)
C37 C38 C39 C40 3(4)
C38 C39 C40 C41 0(3)
C38 C39 C40 C42 171(2)
C33 C32 C41 C36 -2(3)
C31 C32 C41 C36 172.4(16)
C33 C32 C41 C40 -179.2(15)
C31 C32 C41 C40 -5.0(19)
C37 C36 C41 C32 -176.6(18)
C35 C36 C41 C32 1(3)
C37 C36 C41 C40 1(3)
C35 C36 C41 C40 178.7(17)
C39 C40 C41 C32 175.8(16)
C42 C40 C41 C32 2(2)
C39 C40 C41 C36 -2(3)
C42 C40 C41 C36 -175.1(16)
C43 N4 C42 C31 -167.2(12)
Ru2 N4 C42 C31 12.4(15)
C43 N4 C42 C40 15(2)
Ru2 N4 C42 C40 -165.4(15)
N3 C31 C42 N4 -7.1(19)
C32 C31 C42 N4 177.0(12)
N3 C31 C42 C40 171.4(12)
C32 C31 C42 C40 -4.5(16)
C39 C40 C42 N4 8(3)
C41 C40 C42 N4 179.5(16)
C39 C40 C42 C31 -170(2)
C41 C40 C42 C31 1.5(17)
C42 N4 C43 C48 -137.0(16)
Ru2 N4 C43 C48 43(2)
C42 N4 C43 C44 45(2)
Ru2 N4 C43 C44 -134.4(15)
C48 C43 C44 C45 3(3)
N4 C43 C44 C45 -178.8(19)
C43 C44 C45 C46 -3(3)
C44 C45 C46 C47 -2(3)
C44 C45 C46 C76 -178(2)
C45 C46 C47 C48 6(3)
C76 C46 C47 C48 -178.1(19)
C46 C47 C48 C43 -6(3)
C44 C43 C48 C47 1(3)
N4 C43 C48 C47 -177.1(16)
C53 N5 C49 C50 4.5(19)
Ru2 N5 C49 C50 -166.3(10)
N5 C49 C50 C51 3(2)
C49 C50 C51 C52 -5(2)
C50 C51 C52 C53 -1(2)
C51 C52 C53 N5 8(2)
C51 C52 C53 C54 -178.5(12)
C49 N5 C53 C52 -9.6(17)
Ru2 N5 C53 C52 162.4(9)
C49 N5 C53 C54 175.9(10)
Ru2 N5 C53 C54 -12.1(12)
C62 N8 C54 C55 -8.2(15)
Ru2 N8 C54 C55 177.1(7)
C62 N8 C54 C53 166.8(10)
Ru2 N8 C54 C53 -7.9(12)
C52 C53 C54 N8 -161.1(12)
N5 C53 C54 N8 13.0(14)
C52 C53 C54 C55 13(2)
N5 C53 C54 C55 -172.7(10)
C61 N7 C55 C54 -10.1(15)
Ru1 N7 C55 C54 174.0(7)
C61 N7 C55 C56 165.4(10)
Ru1 N7 C55 C56 -10.5(12)
N8 C54 C55 N7 17.2(14)
C53 C54 C55 N7 -157.0(11)
N8 C54 C55 C56 -157.6(10)
C53 C54 C55 C56 28.2(18)
C60 N6 C56 C57 -7.4(17)
Ru1 N6 C56 C57 165.8(9)
C60 N6 C56 C55 -179.9(10)
Ru1 N6 C56 C55 -6.7(12)
N7 C55 C56 C57 -160.8(11)
C54 C55 C56 C57 14.2(19)
N7 C55 C56 N6 11.1(14)
C54 C55 C56 N6 -174.0(10)
N6 C56 C57 C58 7.8(19)
C55 C56 C57 C58 179.2(12)
C56 C57 C58 C59 -2(2)
C57 C58 C59 C60 -4(2)
C56 N6 C60 C59 2(2)
Ru1 N6 C60 C59 -170.5(11)
C58 C59 C60 N6 4(2)
C55 N7 C61 C62 -6.4(16)
Ru1 N7 C61 C62 169.4(8)
C55 N7 C61 C68 168.1(10)
Ru1 N7 C61 C68 -16.1(12)
C54 N8 C62 C61 -8.5(16)
Ru2 N8 C62 C61 166.2(8)
C54 N8 C62 C63 167.8(9)
Ru2 N8 C62 C63 -17.5(12)
N7 C61 C62 N8 15.7(15)
C68 C61 C62 N8 -157.8(11)
N7 C61 C62 C63 -159.9(11)
C68 C61 C62 C63 27(2)
C64 N10 C63 C67 -2.3(18)
Ru2 N10 C63 C67 165.5(9)
C64 N10 C63 C62 -175.3(11)
Ru2 N10 C63 C62 -7.5(12)
N8 C62 C63 C67 -156.5(12)
C61 C62 C63 C67 19(2)
N8 C62 C63 N10 15.9(14)
C61 C62 C63 N10 -168.3(11)
C63 N10 C64 C65 1(2)
Ru2 N10 C64 C65 -164.9(12)
N10 C64 C65 C66 3(3)
C64 C65 C66 C67 -5(3)
C65 C66 C67 C63 3(2)
N10 C63 C67 C66 0.6(19)
C62 C63 C67 C66 172.8(13)
C72 N9 C68 C69 -2.9(18)
Ru1 N9 C68 C69 170.6(9)
C72 N9 C68 C61 -175.3(11)
Ru1 N9 C68 C61 -1.8(12)
N7 C61 C68 N9 11.1(14)
C62 C61 C68 N9 -175.3(11)
N7 C61 C68 C69 -161.1(11)
C62 C61 C68 C69 13(2)
N9 C68 C69 C70 5(2)
C61 C68 C69 C70 175.9(12)
C68 C69 C70 C71 -2(2)
C69 C70 C71 C72 -2(2)
C68 N9 C72 C71 -1(2)
Ru1 N9 C72 C71 -174.2(10)
C70 C71 C72 N9 4(2)
